data_7055201
loop_
_publ_author_name
'Roy, Manojit'
'Roy, Subhadip'
'Singh, Keisham Surjit'
'Kalita, Janmoni'
'Singh, S. Sureshkumar'

_publ_section_title
;
 Synthesis, characterization and anti-diabetic assay of diorganotin(iv)
 azo-carboxylates: crystal structure and topological studies of
 azo-dicarboxylic acid ligand and its cyclic tetranuclear dimethyltin(iv)
 complex
;
_journal_issue 2
_journal_name_full 'New J. Chem.'
_journal_page_first 1471
_journal_paper_doi 10.1039/C5NJ02637G
_journal_volume 40
_journal_year 2016
_chemical_formula_moiety 'C36 H40 N4 O12 Sn4'
_chemical_formula_sum 'C36 H40 N4 O12 Sn4'
_chemical_formula_weight 1195.48
_chemical_name_systematic
;
 ? 
;
_space_group_crystal_system triclinic
_space_group_IT_number 2
_space_group_name_Hall '-P 1'
_space_group_name_H-M_alt 'P -1'
_symmetry_space_group_name_Hall '-P 1'
_symmetry_space_group_name_H-M 'P -1'
_atom_sites_solution_hydrogens geom
_audit_creation_date 2015-04-24
_audit_creation_method
;
Olex2 1.2-alpha
(compiled 2015.02.26 svn.r3159 for OlexSys, GUI svn.r3563)
;
_audit_update_record
;
2015-09-17 deposited with the CCDC.
2015-11-30 downloaded from the CCDC.
;
_cell_angle_alpha 88.004(2)
_cell_angle_beta 69.650(2)
_cell_angle_gamma 79.051(2)
_cell_formula_units_Z 1
_cell_length_a 9.5462(3)
_cell_length_b 9.7820(3)
_cell_length_c 11.8061(4)
_cell_measurement_reflns_used 9955
_cell_measurement_temperature 293(2)
_cell_measurement_theta_max 31.02
_cell_measurement_theta_min 2.32
_cell_volume 1014.26(6)
_computing_cell_refinement 'APEX2/SAINT (Bruker, 2004)'
_computing_data_collection 'APEX2 (Bruker, 2004)'
_computing_data_reduction 'SAINT/XPREP (Bruker, 2004)'
_computing_molecular_graphics 'Olex2 (Dolomanov et al., 2009)'
_computing_publication_material 'Olex2 (Dolomanov et al., 2009)'
_computing_structure_refinement 'ShelXL (Sheldrick, 2008)'
_computing_structure_solution 'SIR92 (Altornare et al., 1993)'
_diffrn_ambient_temperature 293(2)
_diffrn_measured_fraction_theta_full 0.999
_diffrn_measured_fraction_theta_max 0.999
_diffrn_measurement_device_type 'Bruker axs kappa apex2 CCD diffractometer'
_diffrn_measurement_method '\w and \f scan'
_diffrn_radiation_type MoK\a
_diffrn_radiation_wavelength 0.71073
_diffrn_reflns_av_R_equivalents 0.0300
_diffrn_reflns_av_unetI/netI 0.0213
_diffrn_reflns_laue_measured_fraction_full 0.999
_diffrn_reflns_laue_measured_fraction_max 0.999
_diffrn_reflns_limit_h_max 12
_diffrn_reflns_limit_h_min -12
_diffrn_reflns_limit_k_max 12
_diffrn_reflns_limit_k_min -12
_diffrn_reflns_limit_l_max 15
_diffrn_reflns_limit_l_min -15
_diffrn_reflns_number 26656
_diffrn_reflns_point_group_measured_fraction_full 0.999
_diffrn_reflns_point_group_measured_fraction_max 0.999
_diffrn_reflns_theta_full 25.242
_diffrn_reflns_theta_max 27.497
_diffrn_reflns_theta_min 2.122
_exptl_absorpt_coefficient_mu 2.499
_exptl_absorpt_correction_T_max 0.5299
_exptl_absorpt_correction_T_min 0.4712
_exptl_absorpt_correction_type multi-scan
_exptl_absorpt_process_details 'SADABS (Bruker, 2004)'
_exptl_crystal_colour red
_exptl_crystal_colour_primary red
_exptl_crystal_density_diffrn 1.957
_exptl_crystal_density_method 'not measured'
_exptl_crystal_description block
_exptl_crystal_F_000 580
_exptl_crystal_size_max 0.35
_exptl_crystal_size_mid 0.3
_exptl_crystal_size_min 0.3
_refine_diff_density_max 0.978
_refine_diff_density_min -0.689
_refine_diff_density_rms 0.093
_refine_ls_extinction_coef 0.00150(16)
_refine_ls_extinction_expression Fc^*^=kFc[1+0.001xFc^2^\l^3^/sin(2\q)]^-1/4^
_refine_ls_extinction_method 'SHELXL-2014/7 (Sheldrick 2014'
_refine_ls_goodness_of_fit_ref 1.106
_refine_ls_hydrogen_treatment constr
_refine_ls_matrix_type full
_refine_ls_number_parameters 316
_refine_ls_number_reflns 4654
_refine_ls_number_restraints 36
_refine_ls_restrained_S_all 1.103
_refine_ls_R_factor_all 0.0409
_refine_ls_R_factor_gt 0.0284
_refine_ls_shift/su_max 0.001
_refine_ls_shift/su_mean 0.000
_refine_ls_structure_factor_coef Fsqd
_refine_ls_weighting_details 'w=1/[\s^2^(Fo^2^)+(0.0142P)^2^+2.3869P] where P=(Fo^2^+2Fc^2^)/3'
_refine_ls_weighting_scheme calc
_refine_ls_wR_factor_gt 0.0584
_refine_ls_wR_factor_ref 0.0659
_reflns_Friedel_coverage 0.000
_reflns_number_gt 3824
_reflns_number_total 4654
_reflns_threshold_expression 'I > 2\s(I)'
_cod_data_source_file c5nj02637g2.cif
_cod_data_source_block kss15
_cod_depositor_comments 'Adding full bibliography for 7055200--7055201.cif.'
_cod_database_code 7055201
_shelx_space_group_comment
;
The symmetry employed for this shelxl refinement is uniquely defined
by the following loop, which should always be used as a source of
symmetry information in preference to the above space-group names.
They are only intended as comments.
;
_shelx_estimated_absorpt_t_max 0.521
_shelx_estimated_absorpt_t_min 0.475
_olex2_refinement_description
;
1. Fixed Uiso
 At 1.2 times of:
  All C(H) groups
 At 1.5 times of:
  All C(H,H,H) groups, All O(H) groups
2. Rigid body (RIGU) restrains
 C2, O1, O2, C1
 with sigma for 1-2 distances of 0.004 and sigma for 1-3 distances of 0.004
 C2, O1A, O2A, C1A
 with sigma for 1-2 distances of 0.004 and sigma for 1-3 distances of 0.004
3. Others
 Sof(Sn2A)=Sof(O1A)=Sof(O2A)=Sof(C1A)=Sof(C17A)=Sof(H17D)=Sof(H17E)=Sof(H17F)=
 Sof(C18A)=Sof(H18D)=Sof(H18E)=Sof(H18F)=1-FVAR(1)
 Sof(Sn2B)=Sof(O1)=Sof(O2)=Sof(C1)=Sof(C17B)=Sof(H17A)=Sof(H17B)=Sof(H17C)=
 Sof(C18B)=Sof(H18A)=Sof(H18B)=Sof(H18C)=FVAR(1)
4.a Aromatic/amide H refined with riding coordinates:
 C3(H3A), C4(H4), C5(H5), C6(H6), C9(H9), C10(H10), C13(H13)
4.b Idealised Me refined as rotating group:
 C15(H15A,H15B,H15C), C16(H16A,H16B,H16C), C17B(H17A,H17B,H17C), C18B(H18A,
 H18B,H18C), C17A(H17D,H17E,H17F), C18A(H18D,H18E,H18F)
4.c Idealised tetrahedral OH refined as rotating group:
 O3(H3)
;
_shelx_shelxl_version_number 2014/7
_olex2_submission_special_instructions 'No special instructions were received'

loop_
_space_group_symop_operation_xyz
'x, y, z'
'-x, -y, -z'

loop_
_atom_site_label
_atom_site_type_symbol
_atom_site_fract_x
_atom_site_fract_y
_atom_site_fract_z
_atom_site_U_iso_or_equiv
_atom_site_adp_type
_atom_site_occupancy
_atom_site_site_symmetry_order
_atom_site_calc_flag
_atom_site_refinement_flags_posn
_atom_site_refinement_flags_adp
_atom_site_refinement_flags_occupancy
_atom_site_disorder_assembly
_atom_site_disorder_group
Sn1 Sn 1.20599(3) 0.21298(3) 0.55386(2) 0.03542(8) Uani 1 1 d . . . . .
O3 O 0.1687(3) 0.8281(3) 0.7466(3) 0.0573(9) Uani 1 1 d . . . . .
H3 H 0.2324 0.8621 0.6933 0.086 Uiso 1 1 calc GR . . . .
O4 O 0.6353(3) 0.6988(3) 0.6036(2) 0.0443(7) Uani 1 1 d . . . . .
O5 O 0.4346(3) 0.8575(3) 0.6096(3) 0.0575(9) Uani 1 1 d . . . . .
O6 O 1.0725(3) 0.3843(3) 0.5265(2) 0.0384(6) Uani 1 1 d . . . . .
N1 N 0.5714(3) 0.3281(3) 0.8869(3) 0.0396(7) Uani 1 1 d . . . . .
N2 N 0.4327(4) 0.3631(4) 0.9319(3) 0.0465(9) Uani 1 1 d . . . . .
C2 C 0.7906(4) 0.1482(4) 0.8731(3) 0.0356(8) Uani 1 1 d . U . . .
C3 C 0.8565(5) 0.0307(4) 0.9181(4) 0.0468(10) Uani 1 1 d . . . . .
H3A H 0.9577 -0.0096 0.8775 0.056 Uiso 1 1 calc R . . . .
C4 C 0.7740(5) -0.0277(5) 1.0223(4) 0.0524(11) Uani 1 1 d . . . . .
H4 H 0.8198 -0.1061 1.0522 0.063 Uiso 1 1 calc R . . . .
C5 C 0.6245(5) 0.0307(4) 1.0816(4) 0.0461(10) Uani 1 1 d . . . . .
H5 H 0.5686 -0.0085 1.1517 0.055 Uiso 1 1 calc R . . . .
C6 C 0.5570(4) 0.1464(4) 1.0381(4) 0.0400(9) Uani 1 1 d . . . . .
H6 H 0.4555 0.1851 1.0793 0.048 Uiso 1 1 calc R . . . .
C7 C 0.6370(4) 0.2064(4) 0.9343(3) 0.0336(8) Uani 1 1 d . . . . .
C8 C 0.3711(4) 0.4850(4) 0.8825(3) 0.0360(8) Uani 1 1 d . . . . .
C9 C 0.2143(4) 0.5300(5) 0.9267(4) 0.0466(10) Uani 1 1 d . . . . .
H9 H 0.1535 0.4821 0.9877 0.056 Uiso 1 1 calc R . . . .
C10 C 0.1493(4) 0.6450(5) 0.8806(4) 0.0472(10) Uani 1 1 d . . . . .
H10 H 0.0443 0.6750 0.9108 0.057 Uiso 1 1 calc R . . . .
C11 C 0.2382(4) 0.7173(4) 0.7893(4) 0.0401(9) Uani 1 1 d . . . . .
C12 C 0.3959(4) 0.6732(4) 0.7437(3) 0.0328(8) Uani 1 1 d . . . . .
C13 C 0.4586(4) 0.5580(4) 0.7926(3) 0.0351(8) Uani 1 1 d . . . . .
H13 H 0.5637 0.5286 0.7638 0.042 Uiso 1 1 calc R . . . .
C14 C 0.4926(4) 0.7495(4) 0.6476(4) 0.0396(9) Uani 1 1 d . . . . .
C15 C 1.3177(6) 0.2467(6) 0.6710(5) 0.0686(14) Uani 1 1 d . . . . .
H15A H 1.4035 0.2888 0.6283 0.103 Uiso 1 1 calc GR . . . .
H15B H 1.3519 0.1594 0.7016 0.103 Uiso 1 1 calc GR . . . .
H15C H 1.2489 0.3076 0.7371 0.103 Uiso 1 1 calc GR . . . .
C16 C 1.2089(6) 0.0382(5) 0.4548(6) 0.0725(16) Uani 1 1 d . . . . .
H16A H 1.1454 -0.0202 0.5071 0.109 Uiso 1 1 calc GR . . . .
H16B H 1.3113 -0.0132 0.4214 0.109 Uiso 1 1 calc GR . . . .
H16C H 1.1715 0.0678 0.3905 0.109 Uiso 1 1 calc GR . . . .
Sn2B Sn 0.84418(16) 0.4600(2) 0.59868(15) 0.0281(2) Uani 0.570(6) 1 d . . P A 1
O1 O 0.8157(5) 0.2569(5) 0.6879(4) 0.0400(13) Uani 0.570(6) 1 d . U P A 1
O2 O 1.0231(8) 0.1808(8) 0.7329(7) 0.0500(19) Uani 0.570(6) 1 d . U P A 1
C1 C 0.886(2) 0.1975(17) 0.7518(14) 0.037(3) Uani 0.570(6) 1 d . U P A 1
C17B C 0.8423(9) 0.5532(9) 0.7563(7) 0.0438(18) Uani 0.570(6) 1 d . . P A 1
H17A H 0.9410 0.5276 0.7633 0.066 Uiso 0.570(6) 1 calc GR . P A 1
H17B H 0.7680 0.5221 0.8252 0.066 Uiso 0.570(6) 1 calc GR . P A 1
H17C H 0.8170 0.6526 0.7525 0.066 Uiso 0.570(6) 1 calc GR . P A 1
C18B C 0.7207(9) 0.3959(9) 0.5010(8) 0.0434(18) Uani 0.570(6) 1 d . . P A 1
H18A H 0.6797 0.4748 0.4639 0.065 Uiso 0.570(6) 1 calc GR . P A 1
H18B H 0.6391 0.3555 0.5547 0.065 Uiso 0.570(6) 1 calc GR . P A 1
H18C H 0.7868 0.3280 0.4395 0.065 Uiso 0.570(6) 1 calc GR . P A 1
Sn2A Sn 0.8573(2) 0.4909(2) 0.6227(2) 0.0306(4) Uani 0.430(6) 1 d . . P A 2
O1A O 0.8689(7) 0.3524(6) 0.7746(6) 0.0448(19) Uani 0.430(6) 1 d . U P A 2
O2A O 1.0023(11) 0.1455(10) 0.6883(9) 0.047(2) Uani 0.430(6) 1 d . U P A 2
C1A C 0.889(3) 0.222(3) 0.7747(19) 0.038(4) Uani 0.430(6) 1 d . U P A 2
C17A C 0.8545(12) 0.6424(12) 0.7450(9) 0.044(2) Uani 0.430(6) 1 d . . P A 2
H17D H 0.9515 0.6281 0.7555 0.066 Uiso 0.430(6) 1 calc GR . P A 2
H17E H 0.7765 0.6352 0.8215 0.066 Uiso 0.430(6) 1 calc GR . P A 2
H17F H 0.8341 0.7333 0.7143 0.066 Uiso 0.430(6) 1 calc GR . P A 2
C18A C 0.7394(13) 0.3693(13) 0.5610(11) 0.052(3) Uani 0.430(6) 1 d . . P A 2
H18D H 0.6559 0.4284 0.5454 0.079 Uiso 0.430(6) 1 calc GR . P A 2
H18E H 0.7011 0.3043 0.6214 0.079 Uiso 0.430(6) 1 calc GR . P A 2
H18F H 0.8067 0.3194 0.4879 0.079 Uiso 0.430(6) 1 calc GR . P A 2

loop_
_atom_site_aniso_label
_atom_site_aniso_U_11
_atom_site_aniso_U_22
_atom_site_aniso_U_33
_atom_site_aniso_U_23
_atom_site_aniso_U_13
_atom_site_aniso_U_12
Sn1 0.02693(13) 0.03047(14) 0.04084(16) 0.00895(10) -0.00515(10) -0.00051(9)
O3 0.0310(14) 0.058(2) 0.065(2) 0.0238(16) -0.0052(14) 0.0073(13)
O4 0.0273(13) 0.0461(16) 0.0456(16) 0.0166(13) 0.0000(11) -0.0007(11)
O5 0.0407(16) 0.0502(18) 0.065(2) 0.0232(16) -0.0049(14) 0.0020(13)
O6 0.0249(12) 0.0387(14) 0.0371(14) 0.0130(11) 0.0000(10) 0.0054(10)
N1 0.0315(16) 0.0387(18) 0.0409(18) 0.0074(14) -0.0060(14) -0.0023(13)
N2 0.0311(16) 0.054(2) 0.0440(19) 0.0168(16) -0.0037(14) -0.0027(15)
C2 0.0339(18) 0.0349(19) 0.0346(19) 0.0047(15) -0.0090(15) -0.0043(15)
C3 0.040(2) 0.040(2) 0.049(2) 0.0126(19) -0.0066(18) 0.0007(17)
C4 0.053(3) 0.045(2) 0.049(3) 0.019(2) -0.010(2) -0.0003(19)
C5 0.048(2) 0.047(2) 0.037(2) 0.0149(18) -0.0066(18) -0.0126(19)
C6 0.0363(19) 0.042(2) 0.038(2) 0.0045(17) -0.0079(16) -0.0074(16)
C7 0.0338(18) 0.0305(18) 0.0331(19) 0.0034(15) -0.0082(15) -0.0050(14)
C8 0.0260(17) 0.046(2) 0.0314(19) 0.0033(16) -0.0055(14) -0.0036(15)
C9 0.0282(18) 0.058(3) 0.044(2) 0.010(2) -0.0034(17) -0.0056(18)
C10 0.0227(17) 0.057(3) 0.050(2) 0.007(2) -0.0047(17) 0.0023(17)
C11 0.0300(18) 0.043(2) 0.040(2) 0.0029(17) -0.0084(16) 0.0024(16)
C12 0.0257(16) 0.0357(19) 0.0327(19) -0.0001(15) -0.0072(14) -0.0010(14)
C13 0.0220(16) 0.040(2) 0.0356(19) 0.0034(16) -0.0043(14) -0.0003(14)
C14 0.0267(17) 0.044(2) 0.040(2) 0.0115(17) -0.0047(16) -0.0015(15)
C15 0.065(3) 0.085(4) 0.062(3) 0.011(3) -0.033(3) -0.008(3)
C16 0.071(3) 0.042(3) 0.099(4) -0.016(3) -0.023(3) -0.007(2)
Sn2B 0.0225(3) 0.0333(6) 0.0241(5) 0.0028(3) -0.0040(3) -0.0030(3)
O1 0.040(3) 0.041(3) 0.038(3) 0.015(2) -0.011(2) -0.012(2)
O2 0.033(3) 0.052(5) 0.052(5) 0.019(3) -0.004(3) -0.005(3)
C1 0.032(4) 0.040(7) 0.029(5) 0.004(4) -0.002(3) -0.003(4)
C17B 0.045(4) 0.046(5) 0.039(4) -0.003(4) -0.012(3) -0.009(4)
C18B 0.046(4) 0.047(4) 0.047(5) 0.001(4) -0.026(4) -0.015(3)
Sn2A 0.0245(5) 0.0308(7) 0.0279(7) 0.0034(5) -0.0009(4) -0.0013(4)
O1A 0.045(4) 0.034(3) 0.047(4) 0.010(3) -0.007(3) -0.004(3)
O2A 0.042(4) 0.031(4) 0.045(5) 0.006(3) 0.010(4) -0.003(3)
C1A 0.035(6) 0.033(5) 0.037(7) 0.007(4) -0.004(5) 0.001(4)
C17A 0.054(6) 0.043(6) 0.035(5) -0.006(5) -0.015(4) -0.006(5)
C18A 0.053(6) 0.055(7) 0.048(7) -0.004(6) -0.018(6) -0.007(5)

loop_
_atom_type_symbol
_atom_type_description
_atom_type_scat_dispersion_real
_atom_type_scat_dispersion_imag
_atom_type_scat_source
C C 0.0033 0.0016 'International Tables Vol C Tables 4.2.6.8 and 6.1.1.4'
H H 0.0000 0.0000 'International Tables Vol C Tables 4.2.6.8 and 6.1.1.4'
N N 0.0061 0.0033 'International Tables Vol C Tables 4.2.6.8 and 6.1.1.4'
O O 0.0106 0.0060 'International Tables Vol C Tables 4.2.6.8 and 6.1.1.4'
Sn Sn -0.6537 1.4246 'International Tables Vol C Tables 4.2.6.8 and 6.1.1.4'

loop_
_geom_angle_atom_site_label_1
_geom_angle_atom_site_label_2
_geom_angle_atom_site_label_3
_geom_angle
_geom_angle_site_symmetry_1
_geom_angle_site_symmetry_3
O4 Sn1 O2 165.2(2) 2_766 .
O4 Sn1 O2A 164.9(3) 2_766 .
O6 Sn1 O4 77.94(9) . 2_766
O6 Sn1 C15 113.35(18) . .
O6 Sn1 C16 113.05(18) . .
O6 Sn1 O2 91.0(2) . .
O6 Sn1 O2A 89.8(3) . .
C15 Sn1 O4 94.23(17) . 2_766
C15 Sn1 C16 133.6(2) . .
C15 Sn1 O2 81.1(2) . .
C15 Sn1 O2A 98.8(3) . .
C16 Sn1 O4 93.76(18) . 2_766
C16 Sn1 O2 99.6(3) . .
C16 Sn1 O2A 82.8(3) . .
C11 O3 H3 109.5 . .
C14 O4 Sn1 122.9(2) . 2_766
Sn1 O6 Sn2B 133.08(13) . .
Sn1 O6 Sn2B 123.45(12) . 2_766
Sn1 O6 Sn2A 134.43(13) . .
Sn1 O6 Sn2A 122.91(12) . 2_766
Sn2B O6 Sn2B 103.47(11) . 2_766
Sn2A O6 Sn2A 102.59(12) . 2_766
N2 N1 C7 115.7(3) . .
N1 N2 C8 114.1(3) . .
C3 C2 C7 118.8(3) . .
C3 C2 C1 117.2(8) . .
C3 C2 C1A 119.2(11) . .
C7 C2 C1 123.7(8) . .
C7 C2 C1A 121.3(11) . .
C2 C3 H3A 119.5 . .
C4 C3 C2 120.9(4) . .
C4 C3 H3A 119.5 . .
C3 C4 H4 120.2 . .
C5 C4 C3 119.7(4) . .
C5 C4 H4 120.2 . .
C4 C5 H5 119.9 . .
C6 C5 C4 120.3(4) . .
C6 C5 H5 119.9 . .
C5 C6 H6 119.5 . .
C5 C6 C7 121.1(4) . .
C7 C6 H6 119.5 . .
C2 C7 N1 118.0(3) . .
C6 C7 N1 122.8(3) . .
C6 C7 C2 119.2(3) . .
C9 C8 N2 117.7(3) . .
C13 C8 N2 123.4(3) . .
C13 C8 C9 118.9(4) . .
C8 C9 H9 120.0 . .
C10 C9 C8 120.0(4) . .
C10 C9 H9 120.0 . .
C9 C10 H10 119.6 . .
C9 C10 C11 120.7(3) . .
C11 C10 H10 119.6 . .
O3 C11 C10 118.3(3) . .
O3 C11 C12 121.8(4) . .
C10 C11 C12 119.9(3) . .
C11 C12 C14 120.8(3) . .
C13 C12 C11 118.1(3) . .
C13 C12 C14 121.1(3) . .
C8 C13 C12 122.3(3) . .
C8 C13 H13 118.9 . .
C12 C13 H13 118.9 . .
O4 C14 C12 118.0(3) . .
O5 C14 O4 122.0(3) . .
O5 C14 C12 120.0(3) . .
Sn1 C15 H15A 109.5 . .
Sn1 C15 H15B 109.5 . .
Sn1 C15 H15C 109.5 . .
H15A C15 H15B 109.5 . .
H15A C15 H15C 109.5 . .
H15B C15 H15C 109.5 . .
Sn1 C16 H16A 109.5 . .
Sn1 C16 H16B 109.5 . .
Sn1 C16 H16C 109.5 . .
H16A C16 H16B 109.5 . .
H16A C16 H16C 109.5 . .
H16B C16 H16C 109.5 . .
O6 Sn2B O6 76.53(11) . 2_766
O6 Sn2B Sn2B 39.45(7) . 2_766
O6 Sn2B Sn2B 37.08(7) 2_766 2_766
O6 Sn2B O1 162.81(16) 2_766 .
O6 Sn2B O1 88.66(15) . .
O6 Sn2B C17B 97.8(2) . .
O6 Sn2B C18B 113.3(3) . .
O1 Sn2B Sn2B 127.57(14) . 2_766
C17B Sn2B O6 98.5(2) . 2_766
C17B Sn2B Sn2B 100.4(2) . 2_766
C17B Sn2B O1 92.0(3) . .
C17B Sn2B C18B 148.3(3) . .
C18B Sn2B O6 94.6(3) . 2_766
C18B Sn2B Sn2B 107.4(2) . 2_766
C18B Sn2B O1 83.1(3) . .
C1 O1 Sn2B 126.6(8) . .
C1 O2 Sn1 125.8(10) . .
O1 C1 C2 116.6(14) . .
O2 C1 C2 115.4(16) . .
O2 C1 O1 127.8(15) . .
Sn2B C17B H17A 109.5 . .
Sn2B C17B H17B 109.5 . .
Sn2B C17B H17C 109.5 . .
H17A C17B H17B 109.5 . .
H17A C17B H17C 109.5 . .
H17B C17B H17C 109.5 . .
Sn2B C18B H18A 109.5 . .
Sn2B C18B H18B 109.5 . .
Sn2B C18B H18C 109.5 . .
H18A C18B H18B 109.5 . .
H18A C18B H18C 109.5 . .
H18B C18B H18C 109.5 . .
O6 Sn2A O6 77.41(12) . 2_766
O6 Sn2A Sn2A 39.08(8) . 2_766
O6 Sn2A Sn2A 38.33(7) 2_766 2_766
O6 Sn2A O1A 86.53(19) . .
O6 Sn2A O1A 159.6(2) 2_766 .
O6 Sn2A C17A 93.2(3) 2_766 .
O6 Sn2A C17A 113.6(3) . .
O6 Sn2A C18A 96.6(4) . .
O1A Sn2A Sn2A 124.53(19) . 2_766
C17A Sn2A Sn2A 106.9(3) . 2_766
C17A Sn2A O1A 81.6(4) . .
C18A Sn2A O6 100.2(4) . 2_766
C18A Sn2A Sn2A 100.8(3) . 2_766
C18A Sn2A O1A 94.0(4) . .
C18A Sn2A C17A 149.1(4) . .
C1A O1A Sn2A 127.7(11) . .
C1A O2A Sn1 128.1(13) . .
O1A C1A C2 121.6(17) . .
O1A C1A O2A 120.6(19) . .
O2A C1A C2 117.8(18) . .
Sn2A C17A H17D 109.5 . .
Sn2A C17A H17E 109.5 . .
Sn2A C17A H17F 109.5 . .
H17D C17A H17E 109.5 . .
H17D C17A H17F 109.5 . .
H17E C17A H17F 109.5 . .
Sn2A C18A H18D 109.5 . .
Sn2A C18A H18E 109.5 . .
Sn2A C18A H18F 109.5 . .
H18D C18A H18E 109.5 . .
H18D C18A H18F 109.5 . .
H18E C18A H18F 109.5 . .

loop_
_geom_bond_atom_site_label_1
_geom_bond_atom_site_label_2
_geom_bond_distance
_geom_bond_site_symmetry_2
Sn1 O4 2.219(2) 2_766
Sn1 O6 1.994(2) .
Sn1 C15 2.086(5) .
Sn1 C16 2.095(5) .
Sn1 O2 2.282(7) .
Sn1 O2A 2.237(9) .
O3 H3 0.8200 .
O3 C11 1.339(5) .
O4 Sn1 2.219(2) 2_766
O4 C14 1.281(4) .
O5 C14 1.242(5) .
O6 Sn2B 2.150(3) 2_766
O6 Sn2B 2.040(3) .
O6 Sn2A 2.093(3) 2_766
O6 Sn2A 2.059(3) .
N1 N2 1.227(4) .
N1 C7 1.427(5) .
N2 C8 1.426(5) .
C2 C3 1.384(5) .
C2 C7 1.404(5) .
C2 C1 1.524(17) .
C2 C1A 1.48(2) .
C3 H3A 0.9300 .
C3 C4 1.382(6) .
C4 H4 0.9300 .
C4 C5 1.370(6) .
C5 H5 0.9300 .
C5 C6 1.368(5) .
C6 H6 0.9300 .
C6 C7 1.378(5) .
C8 C9 1.389(5) .
C8 C13 1.375(5) .
C9 H9 0.9300 .
C9 C10 1.369(6) .
C10 H10 0.9300 .
C10 C11 1.386(6) .
C11 C12 1.396(5) .
C12 C13 1.378(5) .
C12 C14 1.473(5) .
C13 H13 0.9300 .
C15 H15A 0.9600 .
C15 H15B 0.9600 .
C15 H15C 0.9600 .
C16 H16A 0.9600 .
C16 H16B 0.9600 .
C16 H16C 0.9600 .
Sn2B O6 2.150(3) 2_766
Sn2B Sn2B 3.291(3) 2_766
Sn2B O1 2.233(5) .
Sn2B C17B 2.093(8) .
Sn2B C18B 2.095(8) .
O1 C1 1.24(2) .
O2 C1 1.23(2) .
C17B H17A 0.9600 .
C17B H17B 0.9600 .
C17B H17C 0.9600 .
C18B H18A 0.9600 .
C18B H18B 0.9600 .
C18B H18C 0.9600 .
Sn2A O6 2.093(3) 2_766
Sn2A Sn2A 3.241(4) 2_766
Sn2A O1A 2.231(7) .
Sn2A C17A 2.095(10) .
Sn2A C18A 2.086(12) .
O1A C1A 1.25(3) .
O2A C1A 1.32(3) .
C17A H17D 0.9600 .
C17A H17E 0.9600 .
C17A H17F 0.9600 .
C18A H18D 0.9600 .
C18A H18E 0.9600 .
C18A H18F 0.9600 .

loop_
_geom_hbond_atom_site_label_D
_geom_hbond_atom_site_label_H
_geom_hbond_atom_site_label_A
_geom_hbond_distance_DH
_geom_hbond_distance_HA
_geom_hbond_distance_DA
_geom_hbond_angle_DHA
O3 H3 O5 0.82 1.83 2.556(4) 146.8

loop_
_geom_torsion_atom_site_label_1
_geom_torsion_atom_site_label_2
_geom_torsion_atom_site_label_3
_geom_torsion_atom_site_label_4
_geom_torsion
_geom_torsion_site_symmetry_1
Sn1 O4 C14 O5 -4.6(6) 2_766
Sn1 O4 C14 C12 173.5(3) 2_766
Sn1 O2 C1 C2 171.1(5) .
Sn1 O2 C1 O1 -14(2) .
Sn1 O2A C1A C2 -163.0(10) .
Sn1 O2A C1A O1A 14(3) .
O3 C11 C12 C13 -180.0(4) .
O3 C11 C12 C14 1.2(6) .
N1 N2 C8 C9 178.7(4) .
N1 N2 C8 C13 -0.2(6) .
N2 N1 C7 C2 169.5(4) .
N2 N1 C7 C6 -11.9(6) .
N2 C8 C9 C10 -178.7(4) .
N2 C8 C13 C12 178.0(4) .
C2 C3 C4 C5 0.6(7) .
C3 C2 C7 N1 179.6(4) .
C3 C2 C7 C6 1.0(6) .
C3 C2 C1 O1 149.5(9) .
C3 C2 C1 O2 -34.9(14) .
C3 C2 C1A O1A -138.0(17) .
C3 C2 C1A O2A 39(2) .
C3 C4 C5 C6 -0.2(7) .
C4 C5 C6 C7 0.2(7) .
C5 C6 C7 N1 -179.1(4) .
C5 C6 C7 C2 -0.6(6) .
C7 N1 N2 C8 180.0(3) .
C7 C2 C3 C4 -1.0(7) .
C7 C2 C1 O1 -23.8(15) .
C7 C2 C1 O2 151.8(10) .
C7 C2 C1A O1A 32(2) .
C7 C2 C1A O2A -150.7(15) .
C8 C9 C10 C11 0.3(7) .
C9 C8 C13 C12 -0.9(6) .
C9 C10 C11 O3 179.3(4) .
C9 C10 C11 C12 -0.2(7) .
C10 C11 C12 C13 -0.5(6) .
C10 C11 C12 C14 -179.3(4) .
C11 C12 C13 C8 1.0(6) .
C11 C12 C14 O4 -175.3(4) .
C11 C12 C14 O5 2.8(6) .
C13 C8 C9 C10 0.2(7) .
C13 C12 C14 O4 5.9(6) .
C13 C12 C14 O5 -175.9(4) .
C14 C12 C13 C8 179.8(4) .
Sn2B O1 C1 C2 130.5(9) .
Sn2B O1 C1 O2 -44.5(19) .
C1 C2 C3 C4 -174.7(8) .
C1 C2 C7 N1 -7.2(9) .
C1 C2 C7 C6 174.2(8) .
Sn2A O1A C1A C2 -132.0(13) .
Sn2A O1A C1A O2A 51(3) .
C1A C2 C3 C4 169.2(10) .
C1A C2 C7 N1 9.6(11) .
C1A C2 C7 C6 -169.0(10) .
